data_4327398
loop_
_publ_author_name
'Nancy L. S. Yue'
'Dana J. Eisler'
'Michael C. Jennings'
'Richard J. Puddephatt'

_publ_section_title
;
 Macrocyclic and Lantern Complexes of Palladium(II) with
 Bis(amidopyridine) Ligands: Synthesis, Structure, and Host-Guest
 Chemistry
;
_journal_name_full 'Inorganic Chemistry'
_journal_page_first 7671
_journal_page_last 7681
_journal_paper_doi 10.1021/ic048893+
_journal_volume 43
_journal_year 2004
_chemical_formula_sum 'C112 H76 F18 K2 N20 O24 Pd2'
_chemical_formula_weight 2718.93
_chemical_name_systematic
; 
 ? 
;
_space_group_IT_number 14
_symmetry_cell_setting monoclinic
_symmetry_space_group_name_Hall '-P 2yn'
_symmetry_space_group_name_H-M 'P 1 21/n 1'
_atom_sites_solution_hydrogens geom
_atom_sites_solution_primary direct
_atom_sites_solution_secondary difmap
_audit_creation_method SHELXL-97
_cell_angle_alpha 90.00
_cell_angle_beta 91.3740(10)
_cell_angle_gamma 90.00
_cell_formula_units_Z 2
_cell_length_a 13.29790(10)
_cell_length_b 16.0953(2)
_cell_length_c 26.9359(3)
_cell_measurement_temperature 150(2)
_cell_volume 5763.53(11)
_computing_cell_refinement 'Nonius DENZO'
_computing_data_collection 'Nonius COLLECT'
_computing_data_reduction 'Nonius DENZO'
_computing_molecular_graphics 'Bruker SHELXTL'
_computing_publication_material 'Bruker SHELXTL'
_computing_structure_refinement 'SHELXL-97 (Sheldrick, 1997)'
_computing_structure_solution 'SHELXS-97 (Sheldrick, 1990)'
_diffrn_ambient_temperature 150(2)
_diffrn_measured_fraction_theta_full 0.999
_diffrn_measured_fraction_theta_max 0.999
_diffrn_measurement_device_type 'Nonius Kappa-CCD'
_diffrn_measurement_method 'phi/omega scans'
_diffrn_radiation_monochromator graphite
_diffrn_radiation_source 'fine-focus sealed tube'
_diffrn_radiation_type MoK\a
_diffrn_radiation_wavelength 0.71073
_diffrn_reflns_av_R_equivalents 0.099
_diffrn_reflns_av_sigmaI/netI 0.0605
_diffrn_reflns_limit_h_max 17
_diffrn_reflns_limit_h_min -17
_diffrn_reflns_limit_k_max 20
_diffrn_reflns_limit_k_min -18
_diffrn_reflns_limit_l_max 34
_diffrn_reflns_limit_l_min -34
_diffrn_reflns_number 88644
_diffrn_reflns_theta_full 27.48
_diffrn_reflns_theta_max 27.48
_diffrn_reflns_theta_min 2.60
_exptl_absorpt_coefficient_mu 0.495
_exptl_absorpt_correction_T_max 0.9522
_exptl_absorpt_correction_T_min 0.8968
_exptl_absorpt_correction_type integration
_exptl_crystal_colour colourless
_exptl_crystal_density_diffrn 1.567
_exptl_crystal_description 'thick plate'
_exptl_crystal_F_000 2744
_exptl_crystal_size_max 0.22
_exptl_crystal_size_mid 0.22
_exptl_crystal_size_min 0.10
_refine_diff_density_max 1.540
_refine_diff_density_min -1.277
_refine_diff_density_rms 0.102
_refine_ls_extinction_method none
_refine_ls_goodness_of_fit_ref 1.039
_refine_ls_hydrogen_treatment mixed
_refine_ls_matrix_type full
_refine_ls_number_parameters 778
_refine_ls_number_reflns 13195
_refine_ls_number_restraints 0
_refine_ls_restrained_S_all 1.039
_refine_ls_R_factor_all 0.0837
_refine_ls_R_factor_gt 0.0552
_refine_ls_shift/su_max 0.002
_refine_ls_shift/su_mean 0.000
_refine_ls_structure_factor_coef Fsqd
_refine_ls_weighting_details 'calc w=1/[\s^2^(Fo^2^)+(0.0847P)^2^+8.4253P] where P=(Fo^2^+2Fc^2^)/3'
_refine_ls_weighting_scheme calc
_refine_ls_wR_factor_gt 0.1505
_refine_ls_wR_factor_ref 0.1657
_reflns_number_gt 9510
_reflns_number_total 13195
_reflns_threshold_expression >2sigma(I)
_cod_data_source_file ic0488932Bsi20040811_112932_8.cif
_cod_data_source_block 4b
_cod_database_code 4327398

loop_
_symmetry_equiv_pos_as_xyz
'x, y, z'
'-x+1/2, y+1/2, -z+1/2'
'-x, -y, -z'
'x-1/2, -y-1/2, z-1/2'

loop_
_atom_site_label
_atom_site_type_symbol
_atom_site_fract_x
_atom_site_fract_y
_atom_site_fract_z
_atom_site_U_iso_or_equiv
_atom_site_adp_type
_atom_site_occupancy
_atom_site_symmetry_multiplicity
_atom_site_calc_flag
_atom_site_refinement_flags
Pd Pd 0.870361(19) 0.978098(18) 0.803978(9) 0.02239(9) Uani 1 1 d .
N11 N 0.9935(2) 0.9103(2) 0.78921(11) 0.0262(7) Uani 1 1 d .
C12 C 1.0697(3) 0.9098(3) 0.82219(13) 0.0273(8) Uani 1 1 d .
H12A H 1.0622 0.9392 0.8525 0.033 Uiso 1 1 calc R
C13 C 1.1598(3) 0.8684(3) 0.81439(15) 0.0337(9) Uani 1 1 d .
C14 C 1.1692(3) 0.8244(4) 0.77054(17) 0.0540(14) Uani 1 1 d .
H14A H 1.2290 0.7944 0.7640 0.065 Uiso 1 1 calc R
C15 C 1.0895(4) 0.8251(4) 0.73643(18) 0.0576(15) Uani 1 1 d .
H15A H 1.0948 0.7953 0.7062 0.069 Uiso 1 1 calc R
C16 C 1.0020(3) 0.8688(3) 0.74592(15) 0.0404(10) Uani 1 1 d .
H16A H 0.9483 0.8696 0.7220 0.048 Uiso 1 1 calc R
N17 N 1.2337(2) 0.8771(2) 0.85166(12) 0.0364(8) Uani 1 1 d .
H17A H 1.2188 0.9097 0.8767 0.044 Uiso 1 1 calc R
C18 C 1.3259(3) 0.8411(3) 0.85383(15) 0.0358(9) Uani 1 1 d .
O19 O 1.3553(2) 0.7938(2) 0.82186(12) 0.0525(9) Uani 1 1 d .
C20 C 1.3896(3) 0.8632(3) 0.89814(15) 0.0338(9) Uani 1 1 d .
N21 N 0.7922(2) 0.8724(2) 0.81370(11) 0.0244(6) Uani 1 1 d .
C22 C 0.8077(3) 0.8273(2) 0.85508(13) 0.0273(8) Uani 1 1 d .
H22A H 0.8514 0.8482 0.8806 0.033 Uiso 1 1 calc R
C23 C 0.7615(3) 0.7509(2) 0.86146(13) 0.0281(8) Uani 1 1 d .
C24 C 0.6988(3) 0.7210(3) 0.82334(15) 0.0387(10) Uani 1 1 d .
H24A H 0.6670 0.6684 0.8261 0.046 Uiso 1 1 calc R
C25 C 0.6840(3) 0.7689(3) 0.78181(16) 0.0447(12) Uani 1 1 d .
H25A H 0.6410 0.7496 0.7556 0.054 Uiso 1 1 calc R
C26 C 0.7308(3) 0.8444(3) 0.77771(15) 0.0365(10) Uani 1 1 d .
H26A H 0.7192 0.8772 0.7488 0.044 Uiso 1 1 calc R
N27 N 0.7799(3) 0.7008(2) 0.90364(11) 0.0314(7) Uani 1 1 d .
H27A H 0.7725 0.6467 0.9003 0.038 Uiso 1 1 calc R
C28 C 0.8083(3) 0.7301(3) 0.94905(13) 0.0304(8) Uani 1 1 d .
O29 O 0.8141(2) 0.80457(18) 0.95775(10) 0.0401(7) Uani 1 1 d .
C30 C 0.8323(3) 0.6671(3) 0.98853(14) 0.0303(8) Uani 1 1 d .
N31 N 0.7481(2) 1.0487(2) 0.81875(11) 0.0264(7) Uani 1 1 d .
C32 C 0.7161(3) 1.0538(3) 0.86529(14) 0.0295(8) Uani 1 1 d .
H32A H 0.7480 1.0213 0.8906 0.035 Uiso 1 1 calc R
C33 C 0.6367(3) 1.1060(3) 0.87726(14) 0.0314(9) Uani 1 1 d .
C34 C 0.5921(3) 1.1531(3) 0.83949(16) 0.0385(10) Uani 1 1 d .
H34A H 0.5382 1.1897 0.8465 0.046 Uiso 1 1 calc R
C35 C 0.6265(3) 1.1464(3) 0.79195(17) 0.0436(11) Uani 1 1 d .
H35A H 0.5964 1.1784 0.7659 0.052 Uiso 1 1 calc R
C36 C 0.7047(3) 1.0932(3) 0.78203(14) 0.0331(9) Uani 1 1 d .
H36A H 0.7279 1.0881 0.7491 0.040 Uiso 1 1 calc R
N37 N 0.5994(2) 1.1147(2) 0.92553(12) 0.0365(8) Uani 1 1 d .
H37A H 0.5448 1.1449 0.9287 0.044 Uiso 1 1 calc R
C38 C 0.6400(3) 1.0810(3) 0.96764(15) 0.0333(9) Uani 1 1 d .
O39 O 0.7155(2) 1.0368(2) 0.96822(10) 0.0410(8) Uani 1 1 d .
C40 C 0.5894(3) 1.1026(3) 1.01481(14) 0.0336(9) Uani 1 1 d .
N41 N 0.9532(2) 1.0817(2) 0.79417(11) 0.0245(6) Uani 1 1 d .
C42 C 0.9796(3) 1.1313(2) 0.83228(13) 0.0269(8) Uani 1 1 d .
H42A H 0.9569 1.1177 0.8645 0.032 Uiso 1 1 calc R
C43 C 1.0385(3) 1.2013(2) 0.82665(14) 0.0272(8) Uani 1 1 d .
C44 C 1.0690(3) 1.2221(3) 0.77900(14) 0.0323(9) Uani 1 1 d .
H44A H 1.1073 1.2709 0.7734 0.039 Uiso 1 1 calc R
C45 C 1.0421(3) 1.1698(3) 0.74007(14) 0.0331(9) Uani 1 1 d .
H45A H 1.0632 1.1823 0.7075 0.040 Uiso 1 1 calc R
C46 C 0.9855(3) 1.1002(3) 0.74807(14) 0.0292(8) Uani 1 1 d .
H46A H 0.9686 1.0645 0.7210 0.035 Uiso 1 1 calc R
N47 N 1.0634(2) 1.2467(2) 0.86979(12) 0.0326(8) Uani 1 1 d .
H47A H 1.0454 1.2247 0.8981 0.039 Uiso 1 1 calc R
C48 C 1.1125(3) 1.3211(3) 0.87269(15) 0.0355(9) Uani 1 1 d .
O49 O 1.1406(3) 1.3594(2) 0.83637(11) 0.0568(10) Uani 1 1 d .
C50 C 1.1278(3) 1.3536(3) 0.92416(15) 0.0347(9) Uani 1 1 d .
C51 C 1.3487(3) 0.8845(3) 0.94340(14) 0.0311(9) Uani 1 1 d .
H51A H 1.2779 0.8903 0.9459 0.047 Uiso 1 1 calc R
C52 C 1.4941(3) 0.8572(3) 0.89443(16) 0.0429(11) Uani 1 1 d .
H52A H 1.5228 0.8428 0.8636 0.051 Uiso 1 1 calc R
C53 C 1.5560(3) 0.8724(3) 0.93581(17) 0.0470(12) Uani 1 1 d .
H53A H 1.6269 0.8696 0.9329 0.056 Uiso 1 1 calc R
C54 C 1.5153(3) 0.8915(3) 0.98102(16) 0.0417(11) Uani 1 1 d .
H54A H 1.5581 0.9006 1.0093 0.063 Uiso 1 1 calc R
C55 C 0.8465(3) 0.6985(3) 1.03686(14) 0.0304(8) Uani 1 1 d .
H55A H 0.8382 0.7562 1.0428 0.046 Uiso 1 1 calc R
C56 C 0.8457(4) 0.5828(3) 0.98016(16) 0.0419(10) Uani 1 1 d .
H56A H 0.8363 0.5607 0.9477 0.050 Uiso 1 1 calc R
C57 C 0.8727(4) 0.5306(3) 1.01938(18) 0.0522(13) Uani 1 1 d .
H57A H 0.8837 0.4732 1.0134 0.063 Uiso 1 1 calc R
C58 C 0.8837(4) 0.5618(3) 1.06708(17) 0.0493(12) Uani 1 1 d .
H58A H 0.8992 0.5254 1.0939 0.074 Uiso 1 1 calc R
O61 O 0.7496(4) 1.0422(2) 0.63184(16) 0.0769(13) Uani 1 1 d .
O62 O 0.8145(3) 0.9752(2) 0.69640(11) 0.0481(8) Uani 1 1 d .
C63 C 0.7716(3) 0.9807(3) 0.65618(15) 0.0365(9) Uani 1 1 d .
C64 C 0.7349(5) 0.8985(4) 0.6325(2) 0.0599(15) Uani 1 1 d .
F65 F 0.7591(3) 0.8924(3) 0.58591(12) 0.0904(12) Uani 1 1 d .
F66 F 0.6366(4) 0.8942(4) 0.6332(2) 0.162(3) Uani 1 1 d .
F67 F 0.7659(6) 0.8333(2) 0.65425(17) 0.144(2) Uani 1 1 d .
O71 O 0.7243(2) 0.8633(2) 1.07375(14) 0.0588(10) Uani 1 1 d .
O72 O 0.8162(2) 0.9706(2) 1.10091(12) 0.0426(7) Uani 1 1 d .
C73 C 0.7563(3) 0.9135(3) 1.10600(17) 0.0404(10) Uani 1 1 d .
C74 C 0.7109(3) 0.9028(4) 1.1578(2) 0.0518(13) Uani 1 1 d .
F75 F 0.6224(2) 0.9406(3) 1.15941(13) 0.0788(11) Uani 1 1 d .
F76 F 0.6983(3) 0.8243(2) 1.17015(13) 0.0786(10) Uani 1 1 d .
F77 F 0.7697(2) 0.9365(2) 1.19360(11) 0.0668(9) Uani 1 1 d .
O81 O 0.9146(2) 1.1245(3) 1.02921(13) 0.0698(13) Uani 1 1 d .
O82 O 0.9912(3) 1.1400(2) 0.95725(12) 0.0481(8) Uani 1 1 d .
C83 C 0.9317(3) 1.1588(3) 0.98959(16) 0.0368(9) Uani 1 1 d .
C84 C 0.8683(4) 1.2349(4) 0.9777(2) 0.0591(14) Uani 1 1 d .
F85 F 0.9126(3) 1.3019(2) 0.9729(2) 0.1138(18) Uani 1 1 d .
F86 F 0.8386(5) 1.2269(4) 0.9260(2) 0.167(3) Uani 1 1 d .
F87 F 0.7806(3) 1.2371(2) 0.99243(19) 0.1013(15) Uani 1 1 d .
N91 N 1.4735(6) 1.0583(6) 1.2450(4) 0.129(3) Uani 1 1 d .
C92 C 1.5108(6) 1.0120(6) 1.2719(4) 0.092(3) Uani 1 1 d .
C93 C 1.5540(3) 0.9523(3) 1.30507(16) 0.0718(18) Uani 1 1 d G
C94 C 1.6576(3) 0.9408(3) 1.30595(18) 0.087(2) Uani 1 1 d G
H94A H 1.6986 0.9731 1.2849 0.105 Uiso 1 1 calc R
C95 C 1.7012(3) 0.8820(4) 1.3376(2) 0.113(3) Uani 1 1 d G
H95A H 1.7720 0.8741 1.3382 0.136 Uiso 1 1 calc R
C96 C 1.6412(4) 0.8348(3) 1.36831(19) 0.100(2) Uani 1 1 d G
H96A H 1.6709 0.7947 1.3899 0.119 Uiso 1 1 calc R
C97 C 1.5375(4) 0.8464(3) 1.36743(18) 0.094(2) Uani 1 1 d G
H97A H 1.4965 0.8141 1.3884 0.113 Uiso 1 1 calc R
C98 C 1.4940(2) 0.9051(3) 1.33581(19) 0.082(2) Uani 1 1 d G
H98A H 1.4231 0.9130 1.3352 0.099 Uiso 1 1 calc R
N101 N 0.9861(7) 1.1203(5) 1.3763(3) 0.125(3) Uani 1 1 d .
C102 C 0.9748(7) 1.0593(5) 1.3978(3) 0.091(2) Uani 1 1 d .
C103 C 0.9660(5) 0.9830(4) 1.4227(2) 0.092(2) Uani 1 1 d G
C104 C 1.0481(4) 0.9342(5) 1.4368(3) 0.219(9) Uani 1 1 d G
H10A H 1.1137 0.9493 1.4270 0.263 Uiso 1 1 calc R
C105 C 1.0341(6) 0.8632(4) 1.4653(4) 0.187(6) Uani 1 1 d G
H10B H 1.0902 0.8299 1.4749 0.225 Uiso 1 1 calc R
C106 C 0.9380(7) 0.8410(4) 1.4796(3) 0.147(4) Uani 1 1 d G
H10C H 0.9284 0.7925 1.4990 0.176 Uiso 1 1 calc R
C107 C 0.8559(5) 0.8898(6) 1.4655(4) 0.209(8) Uani 1 1 d G
H10D H 0.7903 0.8747 1.4753 0.251 Uiso 1 1 calc R
C108 C 0.8699(4) 0.9608(5) 1.4371(3) 0.234(9) Uani 1 1 d G
H10E H 0.8139 0.9941 1.4274 0.281 Uiso 1 1 calc R
O1 O 1.5568(2) 0.7662(3) 1.07265(16) 0.0704(12) Uani 1 1 d .
O2 O 0.9436(3) 0.9739(2) 0.92569(13) 0.0510(8) Uani 1 1 d .
K3 K 0.84246(8) 0.93937(7) 1.00649(4) 0.0465(3) Uani 1 1 d .

loop_
_atom_site_aniso_label
_atom_site_aniso_U_11
_atom_site_aniso_U_22
_atom_site_aniso_U_33
_atom_site_aniso_U_23
_atom_site_aniso_U_13
_atom_site_aniso_U_12
Pd 0.02477(14) 0.02202(16) 0.02038(14) 0.00042(11) 0.00055(9) -0.00120(11)
N11 0.0282(15) 0.0257(18) 0.0248(15) -0.0013(13) 0.0014(12) 0.0011(13)
C12 0.0275(17) 0.032(2) 0.0226(18) -0.0070(15) 0.0034(14) 0.0020(15)
C13 0.0319(19) 0.038(2) 0.032(2) -0.0101(18) -0.0002(15) 0.0024(17)
C14 0.042(2) 0.077(4) 0.043(3) -0.030(3) -0.005(2) 0.025(3)
C15 0.053(3) 0.079(4) 0.041(3) -0.032(3) -0.008(2) 0.022(3)
C16 0.040(2) 0.049(3) 0.033(2) -0.016(2) -0.0062(17) 0.011(2)
N17 0.0299(16) 0.047(2) 0.0325(18) -0.0171(16) -0.0017(13) 0.0112(15)
C18 0.0292(19) 0.042(3) 0.037(2) -0.0091(19) 0.0048(16) 0.0026(18)
O19 0.0394(16) 0.071(3) 0.0467(18) -0.0330(18) -0.0034(13) 0.0206(16)
C20 0.0272(18) 0.038(3) 0.036(2) -0.0102(18) 0.0035(15) 0.0056(17)
N21 0.0259(14) 0.0237(17) 0.0234(15) -0.0002(12) -0.0001(11) -0.0020(12)
C22 0.0315(18) 0.027(2) 0.0234(18) 0.0000(15) -0.0019(14) -0.0010(16)
C23 0.0325(19) 0.025(2) 0.0267(19) -0.0011(15) 0.0003(15) -0.0021(16)
C24 0.048(2) 0.035(3) 0.033(2) -0.0009(18) -0.0044(18) -0.017(2)
C25 0.054(3) 0.048(3) 0.032(2) 0.005(2) -0.0157(19) -0.022(2)
C26 0.043(2) 0.038(3) 0.028(2) 0.0077(18) -0.0092(16) -0.0093(19)
N27 0.0496(19) 0.0193(17) 0.0249(16) 0.0000(13) -0.0035(14) -0.0082(15)
C28 0.038(2) 0.030(2) 0.0235(18) -0.0007(16) -0.0019(15) -0.0050(17)
O29 0.069(2) 0.0238(16) 0.0272(15) -0.0004(12) -0.0065(13) -0.0056(14)
C30 0.0352(19) 0.025(2) 0.031(2) 0.0005(16) -0.0045(15) -0.0065(16)
N31 0.0269(15) 0.0236(17) 0.0287(16) -0.0021(13) -0.0020(12) 0.0000(13)
C32 0.0257(17) 0.035(2) 0.0281(19) 0.0002(17) -0.0007(14) 0.0003(16)
C33 0.0264(18) 0.038(2) 0.030(2) -0.0040(17) -0.0011(14) 0.0003(17)
C34 0.033(2) 0.039(3) 0.043(2) -0.0035(19) -0.0020(17) 0.0111(19)
C35 0.042(2) 0.049(3) 0.039(2) 0.009(2) -0.0065(18) 0.014(2)
C36 0.036(2) 0.037(2) 0.0267(19) 0.0034(17) -0.0011(15) 0.0056(18)
N37 0.0260(16) 0.048(2) 0.0350(18) -0.0042(16) 0.0004(13) 0.0103(15)
C38 0.0261(18) 0.041(3) 0.032(2) -0.0075(18) 0.0031(15) -0.0010(17)
O39 0.0328(14) 0.062(2) 0.0287(15) -0.0041(14) 0.0037(11) 0.0135(14)
C40 0.0276(18) 0.042(3) 0.031(2) -0.0073(18) 0.0046(15) 0.0029(17)
N41 0.0262(14) 0.0217(17) 0.0255(15) 0.0035(12) -0.0007(11) -0.0008(12)
C42 0.0330(18) 0.028(2) 0.0195(17) 0.0008(15) -0.0001(14) -0.0035(16)
C43 0.0307(18) 0.023(2) 0.0280(19) 0.0022(15) -0.0029(14) -0.0028(15)
C44 0.035(2) 0.032(2) 0.030(2) 0.0046(17) 0.0018(15) -0.0077(17)
C45 0.040(2) 0.036(2) 0.0227(19) 0.0050(17) 0.0053(15) -0.0049(18)
C46 0.0333(19) 0.029(2) 0.0250(19) 0.0005(16) 0.0011(14) -0.0023(16)
N47 0.0435(18) 0.031(2) 0.0236(16) 0.0043(14) -0.0016(13) -0.0124(15)
C48 0.046(2) 0.028(2) 0.032(2) 0.0057(17) -0.0092(17) -0.0080(18)
O49 0.101(3) 0.040(2) 0.0295(16) 0.0087(14) -0.0065(16) -0.0316(19)
C50 0.045(2) 0.030(2) 0.029(2) 0.0037(17) -0.0046(16) -0.0096(18)
C51 0.0227(17) 0.036(2) 0.035(2) -0.0068(18) 0.0017(14) 0.0036(16)
C52 0.0281(19) 0.063(3) 0.038(2) -0.016(2) 0.0082(16) 0.006(2)
C53 0.0227(19) 0.069(4) 0.049(3) -0.017(2) 0.0047(17) 0.002(2)
C54 0.0267(19) 0.061(3) 0.038(2) -0.012(2) -0.0011(16) 0.002(2)
C55 0.037(2) 0.025(2) 0.029(2) 0.0013(16) -0.0033(15) -0.0087(16)
C56 0.068(3) 0.027(2) 0.030(2) -0.0009(17) -0.0097(19) -0.006(2)
C57 0.092(4) 0.022(2) 0.042(3) -0.0001(19) -0.012(2) -0.004(2)
C58 0.078(3) 0.029(3) 0.039(2) 0.007(2) -0.016(2) -0.007(2)
O61 0.120(4) 0.035(2) 0.074(3) 0.0190(19) -0.038(2) 0.005(2)
O62 0.062(2) 0.054(2) 0.0278(16) -0.0029(14) -0.0101(14) -0.0051(17)
C63 0.050(2) 0.028(2) 0.031(2) -0.0004(18) -0.0076(17) -0.0022(19)
C64 0.091(4) 0.044(3) 0.044(3) -0.005(2) -0.012(3) -0.012(3)
F65 0.140(3) 0.081(3) 0.050(2) -0.0311(19) 0.008(2) -0.032(2)
F66 0.101(3) 0.166(6) 0.221(6) -0.114(5) 0.038(4) -0.076(4)
F67 0.307(8) 0.027(2) 0.095(3) -0.006(2) -0.033(4) -0.001(3)
O71 0.0468(18) 0.057(2) 0.074(2) -0.027(2) 0.0129(17) -0.0143(17)
O72 0.0419(16) 0.0354(19) 0.0507(19) -0.0105(14) 0.0047(14) -0.0019(14)
C73 0.031(2) 0.040(3) 0.050(3) -0.009(2) -0.0002(18) 0.0061(19)
C74 0.039(2) 0.055(3) 0.062(3) -0.006(3) 0.004(2) -0.002(2)
F75 0.0474(17) 0.109(3) 0.081(2) 0.001(2) 0.0267(16) 0.0151(18)
F76 0.092(2) 0.060(2) 0.083(2) 0.0149(19) 0.0040(19) -0.028(2)
F77 0.074(2) 0.080(2) 0.0472(17) -0.0048(16) 0.0007(14) -0.0163(18)
O81 0.0435(18) 0.110(4) 0.056(2) 0.047(2) 0.0085(16) 0.013(2)
O82 0.064(2) 0.0327(18) 0.0481(19) -0.0059(15) 0.0195(16) -0.0042(15)
C83 0.036(2) 0.039(3) 0.036(2) 0.0050(19) -0.0025(17) -0.0037(19)
C84 0.050(3) 0.050(4) 0.078(4) 0.019(3) 0.017(3) 0.004(3)
F85 0.057(2) 0.039(2) 0.244(6) 0.031(3) -0.005(3) -0.0064(17)
F86 0.218(6) 0.163(6) 0.117(4) 0.022(4) -0.051(4) 0.085(5)
F87 0.0550(19) 0.065(3) 0.185(4) 0.047(3) 0.035(2) 0.0188(18)
N91 0.085(5) 0.145(8) 0.156(8) -0.014(7) -0.028(5) -0.002(5)
C92 0.063(4) 0.098(7) 0.114(7) -0.033(5) -0.010(4) -0.009(4)
C93 0.062(4) 0.071(4) 0.082(4) -0.034(4) 0.001(3) -0.006(3)
C94 0.070(4) 0.080(5) 0.113(6) -0.033(5) 0.029(4) 0.010(4)
C95 0.078(5) 0.101(7) 0.161(9) -0.022(6) 0.034(5) 0.031(5)
C96 0.109(6) 0.081(6) 0.109(6) -0.016(5) 0.016(5) 0.015(5)
C97 0.090(5) 0.080(6) 0.114(6) -0.039(5) 0.015(4) -0.012(4)
C98 0.057(3) 0.093(6) 0.097(5) -0.033(4) 0.005(3) -0.011(4)
N101 0.185(8) 0.099(6) 0.090(5) 0.002(5) -0.005(5) 0.010(6)
C102 0.135(7) 0.062(5) 0.076(5) 0.012(4) 0.000(4) -0.012(5)
C103 0.087(5) 0.094(6) 0.095(6) -0.003(5) -0.017(4) 0.007(5)
C104 0.145(10) 0.124(10) 0.40(2) 0.126(13) 0.140(12) 0.072(8)
C105 0.161(11) 0.105(10) 0.299(18) 0.037(11) 0.076(11) 0.012(8)
C106 0.150(10) 0.093(8) 0.195(11) 0.042(8) -0.041(9) -0.032(7)
C107 0.125(9) 0.189(14) 0.312(18) 0.171(13) -0.037(10) -0.030(9)
C108 0.100(8) 0.233(17) 0.37(2) 0.172(17) -0.008(11) 0.014(9)
O1 0.0370(18) 0.067(3) 0.107(3) -0.028(2) -0.0057(19) 0.0081(18)
O2 0.057(2) 0.036(2) 0.059(2) -0.0036(16) -0.0165(16) -0.0045(15)
K3 0.0514(6) 0.0467(6) 0.0417(5) 0.0026(5) 0.0068(4) 0.0096(5)

loop_
_atom_type_symbol
_atom_type_description
_atom_type_scat_dispersion_real
_atom_type_scat_dispersion_imag
_atom_type_scat_source
C C 0.0033 0.0016 'International Tables Vol C Tables 4.2.6.8 and 6.1.1.4'
H H 0.0000 0.0000 'International Tables Vol C Tables 4.2.6.8 and 6.1.1.4'
N N 0.0061 0.0033 'International Tables Vol C Tables 4.2.6.8 and 6.1.1.4'
O O 0.0106 0.0060 'International Tables Vol C Tables 4.2.6.8 and 6.1.1.4'
F F 0.0171 0.0103 'International Tables Vol C Tables 4.2.6.8 and 6.1.1.4'
K K 0.2009 0.2494 'International Tables Vol C Tables 4.2.6.8 and 6.1.1.4'
Pd Pd -0.9988 1.0072 'International Tables Vol C Tables 4.2.6.8 and 6.1.1.4'

loop_
_geom_angle_atom_site_label_1
_geom_angle_atom_site_label_2
_geom_angle_atom_site_label_3
_geom_angle
_geom_angle_site_symmetry_1
_geom_angle_site_symmetry_3
N21 Pd N11 89.61(12) . .
N21 Pd N41 178.02(12) . .
N11 Pd N41 88.44(12) . .
N21 Pd N31 91.68(12) . .
N11 Pd N31 178.71(13) . .
N41 Pd N31 90.27(12) . .
C12 N11 C16 119.7(3) . .
C12 N11 Pd 118.7(2) . .
C16 N11 Pd 121.6(3) . .
N11 C12 C13 123.1(3) . .
C14 C13 C12 118.0(4) . .
C14 C13 N17 126.0(4) . .
C12 C13 N17 116.0(3) . .
C15 C14 C13 118.5(4) . .
C14 C15 C16 120.9(4) . .
N11 C16 C15 119.8(4) . .
C18 N17 C13 127.5(3) . .
O19 C18 N17 122.7(4) . .
O19 C18 C20 121.9(4) . .
N17 C18 C20 115.4(3) . .
C51 C20 C52 119.3(4) . .
C51 C20 C18 122.3(3) . .
C52 C20 C18 118.2(3) . .
C26 N21 C22 120.1(3) . .
C26 N21 Pd 120.1(3) . .
C22 N21 Pd 119.7(2) . .
N21 C22 C23 121.5(3) . .
C22 C23 C24 118.3(4) . .
C22 C23 N27 122.5(3) . .
C24 C23 N27 119.1(4) . .
C25 C24 C23 118.7(4) . .
C24 C25 C26 120.5(4) . .
N21 C26 C25 120.9(4) . .
C28 N27 C23 124.6(3) . .
O29 C28 N27 121.9(4) . .
O29 C28 C30 121.0(3) . .
N27 C28 C30 117.1(4) . .
C28 O29 K3 159.5(3) . .
C56 C30 C55 119.1(4) . .
C56 C30 C28 124.9(4) . .
C55 C30 C28 115.9(4) . .
C32 N31 C36 121.2(3) . .
C32 N31 Pd 119.5(3) . .
C36 N31 Pd 119.1(3) . .
N31 C32 C33 121.0(4) . .
C34 C33 C32 118.2(4) . .
C34 C33 N37 117.8(4) . .
C32 C33 N37 124.0(4) . .
C35 C34 C33 119.5(4) . .
C34 C35 C36 120.0(4) . .
N31 C36 C35 120.2(4) . .
C38 N37 C33 126.1(3) . .
O39 C38 N37 123.4(4) . .
O39 C38 C40 120.6(4) . .
N37 C38 C40 116.1(3) . .
C38 O39 K3 155.2(3) . .
C51 C40 C54 119.5(4) 3_777 3_777
C51 C40 C38 116.9(3) 3_777 .
C54 C40 C38 123.5(4) 3_777 .
C42 N41 C46 119.2(3) . .
C42 N41 Pd 121.6(2) . .
C46 N41 Pd 119.1(3) . .
N41 C42 C43 122.6(3) . .
C42 C43 C44 118.3(3) . .
C42 C43 N47 117.1(3) . .
C44 C43 N47 124.5(4) . .
C45 C44 C43 118.3(4) . .
C46 C45 C44 120.7(4) . .
N41 C46 C45 120.7(4) . .
C48 N47 C43 127.3(3) . .
O49 C48 N47 123.5(4) . .
O49 C48 C50 121.9(4) . .
N47 C48 C50 114.6(3) . .
C55 C50 C58 119.5(4) 3_777 3_777
C55 C50 C48 121.3(4) 3_777 .
C58 C50 C48 119.2(4) 3_777 .
C20 C51 C40 120.7(3) . 3_777
C53 C52 C20 120.0(4) . .
C54 C53 C52 120.6(4) . .
C53 C54 C40 119.8(4) . 3_777
C50 C55 C30 120.8(4) 3_777 .
C30 C56 C57 119.9(4) . .
C58 C57 C56 120.4(4) . .
C57 C58 C50 120.2(4) . 3_777
O62 C63 O61 129.8(4) . .
O62 C63 C64 116.3(4) . .
O61 C63 C64 113.9(4) . .
F67 C64 F65 107.3(6) . .
F67 C64 F66 105.3(6) . .
F65 C64 F66 106.2(5) . .
F67 C64 C63 115.0(5) . .
F65 C64 C63 112.3(5) . .
F66 C64 C63 110.1(5) . .
C73 O71 K3 88.9(3) . .
C73 O72 K3 93.8(3) . .
O72 C73 O71 128.0(5) . .
O72 C73 C74 116.9(4) . .
O71 C73 C74 115.0(4) . .
O72 C73 K3 61.9(2) . .
O71 C73 K3 66.2(3) . .
C74 C73 K3 178.3(4) . .
F76 C74 F75 108.3(4) . .
F76 C74 F77 106.4(5) . .
F75 C74 F77 107.1(4) . .
F76 C74 C73 112.9(4) . .
F75 C74 C73 110.2(4) . .
F77 C74 C73 111.8(4) . .
C83 O81 K3 108.3(3) . .
C83 O82 K3 113.2(3) . 3_777
O81 C83 O82 129.9(5) . .
O81 C83 C84 115.6(4) . .
O82 C83 C84 114.4(4) . .
O81 C83 K3 86.9(3) . 3_777
O82 C83 K3 47.4(2) . 3_777
C84 C83 K3 150.4(3) . 3_777
F85 C84 F87 117.6(5) . .
F85 C84 F86 95.5(5) . .
F87 C84 F86 94.2(5) . .
F85 C84 C83 117.6(5) . .
F87 C84 C83 118.5(5) . .
F86 C84 C83 105.6(5) . .
N91 C92 C93 177.8(9) . .
C94 C93 C98 120.0 . .
C94 C93 C92 119.1(5) . .
C98 C93 C92 120.9(5) . .
C93 C94 C95 120.0 . .
C96 C95 C94 120.0 . .
C95 C96 C97 120.0 . .
C98 C97 C96 120.0 . .
C97 C98 C93 120.0 . .
N101 C102 C103 176.6(10) . .
C104 C103 C108 120.0 . .
C104 C103 C102 123.4(6) . .
C108 C103 C102 116.4(6) . .
C103 C104 C105 120.0 . .
C106 C105 C104 120.0 . .
C105 C106 C107 120.0 . .
C106 C107 C108 120.0 . .
C107 C108 C103 120.0 . .
O39 K3 O29 103.29(11) . .
O39 K3 O72 100.04(10) . .
O29 K3 O72 129.68(11) . .
O39 K3 O2 83.15(10) . .
O29 K3 O2 80.08(10) . .
O72 K3 O2 147.07(11) . .
O39 K3 O82 167.56(11) . 3_777
O29 K3 O82 83.93(10) . 3_777
O72 K3 O82 82.42(10) . 3_777
O2 K3 O82 88.22(10) . 3_777
O39 K3 O71 99.30(11) . .
O29 K3 O71 83.09(11) . .
O72 K3 O71 49.29(10) . .
O2 K3 O71 163.10(11) . .
O82 K3 O71 91.56(11) 3_777 .
O39 K3 C73 100.86(11) . .
O29 K3 C73 106.78(12) . .
O72 K3 C73 24.34(11) . .
O2 K3 C73 170.79(12) . .
O82 K3 C73 86.45(11) 3_777 .
O71 K3 C73 24.94(11) . .
O39 K3 O81 71.98(10) . .
O29 K3 O81 158.69(10) . .
O72 K3 O81 71.39(10) . .
O2 K3 O81 78.73(10) . .
O82 K3 O81 97.59(10) 3_777 .
O71 K3 O81 118.00(10) . .
C73 K3 O81 94.52(12) . .
O39 K3 C83 152.95(11) . 3_777
O29 K3 C83 74.97(11) . 3_777
O72 K3 C83 101.40(11) . 3_777
O2 K3 C83 69.90(11) . 3_777
O82 K3 C83 19.44(9) 3_777 3_777
O71 K3 C83 107.16(12) . 3_777
C73 K3 C83 105.49(11) . 3_777
O81 K3 C83 99.63(10) . 3_777
O39 K3 K3 107.82(9) . 3_777
O29 K3 K3 116.09(8) . 3_777
O72 K3 K3 97.69(8) . 3_777
O2 K3 K3 51.10(7) . 3_777
O82 K3 K3 59.74(7) 3_777 3_777
O71 K3 K3 140.96(9) . 3_777
C73 K3 K3 119.70(9) . 3_777
O81 K3 K3 49.69(7) . 3_777
C83 K3 K3 53.00(8) 3_777 3_777

loop_
_geom_bond_atom_site_label_1
_geom_bond_atom_site_label_2
_geom_bond_distance
_geom_bond_site_symmetry_2
Pd N21 2.014(3) .
Pd N11 2.015(3) .
Pd N41 2.020(3) .
Pd N31 2.031(3) .
N11 C12 1.332(5) .
N11 C16 1.351(5) .
C12 C13 1.391(5) .
C13 C14 1.386(6) .
C13 N17 1.395(5) .
C14 C15 1.386(6) .
C15 C16 1.389(6) .
N17 C18 1.356(5) .
C18 O19 1.220(5) .
C18 C20 1.490(6) .
C20 C51 1.390(5) .
C20 C52 1.399(5) .
N21 C26 1.331(5) .
N21 C22 1.342(5) .
C22 C23 1.388(5) .
C23 C24 1.392(5) .
C23 N27 1.410(5) .
C24 C25 1.369(6) .
C25 C26 1.372(6) .
N27 C28 1.356(5) .
C28 O29 1.224(5) .
C28 C30 1.498(5) .
O29 K3 2.559(3) .
C30 C56 1.388(6) .
C30 C55 1.405(5) .
N31 C32 1.336(5) .
N31 C36 1.341(5) .
C32 C33 1.393(5) .
C33 C34 1.391(6) .
C33 N37 1.409(5) .
C34 C35 1.374(6) .
C35 C36 1.378(6) .
N37 C38 1.358(5) .
C38 O39 1.230(5) .
C38 C40 1.493(5) .
O39 K3 2.507(3) .
C40 C51 1.394(5) 3_777
C40 C54 1.404(5) 3_777
N41 C42 1.340(5) .
N41 C46 1.356(5) .
C42 C43 1.383(5) .
C43 C44 1.396(5) .
C43 N47 1.406(5) .
C44 C45 1.385(6) .
C45 C46 1.370(6) .
N47 C48 1.365(5) .
C48 O49 1.223(5) .
C48 C50 1.492(6) .
C50 C55 1.380(5) 3_777
C50 C58 1.390(6) 3_777
C51 C40 1.394(5) 3_777
C52 C53 1.391(6) .
C53 C54 1.378(6) .
C54 C40 1.404(5) 3_777
C55 C50 1.380(5) 3_777
C56 C57 1.390(6) .
C57 C58 1.384(7) .
C58 C50 1.390(6) 3_777
O61 C63 1.219(5) .
O62 C63 1.216(5) .
C63 C64 1.542(7) .
C64 F67 1.266(7) .
C64 F65 1.307(6) .
C64 F66 1.310(8) .
O71 C73 1.253(5) .
O71 K3 2.717(4) .
O72 C73 1.227(5) .
O72 K3 2.624(3) .
C73 C74 1.544(7) .
C73 K3 2.969(5) .
C74 F76 1.318(6) .
C74 F75 1.326(6) .
C74 F77 1.340(6) .
O81 C83 1.227(5) .
O81 K3 3.185(5) .
O82 C83 1.228(5) .
O82 K3 2.716(4) 3_777
C83 C84 1.517(7) .
C83 K3 3.393(4) 3_777
C84 F85 1.237(6) .
C84 F87 1.241(6) .
C84 F86 1.444(8) .
N91 C92 1.145(12) .
C92 C93 1.423(11) .
C93 C94 1.3900 .
C93 C98 1.3900 .
C94 C95 1.3900 .
C95 C96 1.3900 .
C96 C97 1.3900 .
C97 C98 1.3900 .
N101 C102 1.152(10) .
C102 C103 1.406(9) .
C103 C104 1.3900 .
C103 C108 1.3900 .
C104 C105 1.3900 .
C105 C106 1.3900 .
C106 C107 1.3900 .
C107 C108 1.3900 .
O2 K3 2.645(4) .
K3 O82 2.716(4) 3_777
K3 C83 3.393(4) 3_777
K3 K3 4.643(2) 3_777

loop_
_geom_hbond_atom_site_label_D
_geom_hbond_atom_site_label_H
_geom_hbond_atom_site_label_A
_geom_hbond_distance_DH
_geom_hbond_distance_HA
_geom_hbond_distance_DA
_geom_hbond_angle_DHA
_geom_hbond_site_symmetry_A
N17 H17A O72 0.88 2.08 2.850(5) 146.4 3_777
N27 H27A O61 0.88 1.91 2.751(5) 158.9 2_646
N37 H37A O1 0.88 1.97 2.828(5) 165.4 3_777
N47 H47A O82 0.88 2.23 3.087(5) 164.9 .
